data_1547561
loop_
_publ_author_name
'Lehner, Verena'
'Davies, Huw M. L.'
'Reiser, Oliver'

_publ_section_title
;
 Rh(II)-Catalyzed Cyclopropanation of Furans and Its Application to the
 Total Synthesis of Natural Product Derivatives.
;
_journal_issue 18
_journal_name_full 'Organic letters'
_journal_page_first 4722
_journal_page_last 4725
_journal_paper_doi 10.1021/acs.orglett.7b02009
_journal_volume 19
_journal_year 2017
_chemical_absolute_configuration syn
_chemical_formula_moiety 'C13 H12 O3'
_chemical_formula_sum 'C13 H12 O3'
_chemical_formula_weight 216.23
_chemical_name_systematic Q075
_space_group_crystal_system orthorhombic
_space_group_IT_number 19
_space_group_name_Hall 'P 2ac 2ab'
_space_group_name_H-M_alt 'P 21 21 21'
_symmetry_space_group_name_Hall 'P 2ac 2ab'
_symmetry_space_group_name_H-M 'P 21 21 21'
_atom_sites_solution_hydrogens difmap
_atom_sites_solution_primary dual
_audit_creation_date 2017-06-20
_audit_creation_method
;
Olex2 1.2
(compiled 2014.03.20 svn.r2914 for OlexSys, GUI svn.r4816)
;
_cell_angle_alpha 90
_cell_angle_beta 90
_cell_angle_gamma 90
_cell_formula_units_Z 4
_cell_length_a 8.1779(2)
_cell_length_b 8.8079(2)
_cell_length_c 15.2085(3)
_cell_measurement_reflns_used 7067
_cell_measurement_temperature 122.99(10)
_cell_measurement_theta_max 66.2810
_cell_measurement_theta_min 5.4350
_cell_volume 1095.47(4)
_computing_cell_refinement 'CrysAlisPro 1.171.38.46 (Rigaku OD, 2015)'
_computing_data_collection 'CrysAlisPro 1.171.38.46 (Rigaku OD, 2015)'
_computing_data_reduction 'CrysAlisPro 1.171.38.46 (Rigaku OD, 2015)'
_computing_molecular_graphics 'Olex2 (Dolomanov et al., 2009)'
_computing_publication_material 'Olex2 (Dolomanov et al., 2009)'
_computing_structure_refinement 'ShelXL (Sheldrick, 2015)'
_computing_structure_solution 'ShelXT (Sheldrick, 2015)'
_diffrn_ambient_environment N~2~
_diffrn_ambient_temperature 122.99(10)
_diffrn_detector 'CCD plate'
_diffrn_detector_area_resol_mean 10.3546
_diffrn_detector_type Atlas
_diffrn_measured_fraction_theta_full 0.998
_diffrn_measured_fraction_theta_max 0.998
_diffrn_measurement_details
;
List of Runs (angles in degrees, time in seconds):

  # Type    Start    End  Width  t~exp~   \w     \q     \k     \f   Frames
--------------------------------------------------------------------------
  1  \w     11.00 115.00   1.00    1.00    --   40.89  57.00 -30.00  104
  2  \w      2.00  98.00   1.00    1.00    --   40.89-125.00-180.00   96
  3  \w   -157.00 -53.00   1.00    1.00    --  -83.00 -61.00-120.00  104
  4  \w     62.00 158.00   1.00    1.00    --   92.64  61.00-120.00   96
  5  \w     18.00 121.00   1.00    1.00    --   92.64-125.00 150.00  103
  6  \w     65.00 158.00   1.00    1.00    --   92.64  45.00 -30.00   93
  7  \w     18.00  77.00   1.00    1.00    --   92.64 -45.00 150.00   59
  8  \w     18.00  76.00   1.00    1.00    --   92.64 -44.00  11.00   58
  9  \w     59.00 158.00   1.00    1.00    --   92.64  77.00 -90.00   99
 10  \w     14.00 126.00   1.00    1.00    --   92.64 -77.00 150.00  112
 11  \w     18.00  77.00   1.00    1.00    --   92.64 -45.00-150.00   59
 12  \w      8.00 109.00   1.00    1.00    --   92.64 -94.00  30.00  101
 13  \w     11.00 115.00   1.00    1.00    --   40.89  57.00 150.00  104
 14  \w     11.00 115.00   1.00    1.00    --   40.89  57.00  60.00  104
 15  \w   -162.00-129.00   1.00    1.00    --  -83.00 -77.00-150.00   33
 16  \w   -162.00 -49.00   1.00    1.00    --  -83.00 -77.00-180.00  113
 17  \w     59.00 158.00   1.00    1.00    --   92.64  77.00  60.00   99
 18  \w     18.00 121.00   1.00    1.00    --   92.64-125.00   0.00  103
 19  \w     65.00 158.00   1.00    1.00    --   92.64  45.00 120.00   93
 20  \w     62.00 158.00   1.00    1.00    --   92.64  61.00   0.00   96
 21  \w     62.00 158.00   1.00    1.00    --   92.64  61.00  30.00   96
;
_diffrn_measurement_device 'four-circle diffractometer'
_diffrn_measurement_device_type 'SuperNova, Single source at offset, Atlas'
_diffrn_measurement_method '\w scans'
_diffrn_orient_matrix_type 'CrysAlisPro convention (1999,Acta A55,543-557)'
_diffrn_orient_matrix_UB_11 0.1266315000
_diffrn_orient_matrix_UB_12 -0.0050359000
_diffrn_orient_matrix_UB_13 0.0750304000
_diffrn_orient_matrix_UB_21 0.1151031000
_diffrn_orient_matrix_UB_22 -0.0950457000
_diffrn_orient_matrix_UB_23 -0.0583062000
_diffrn_orient_matrix_UB_31 0.0790267000
_diffrn_orient_matrix_UB_32 0.1465728000
_diffrn_orient_matrix_UB_33 -0.0351642000
_diffrn_radiation_monochromator mirror
_diffrn_radiation_probe x-ray
_diffrn_radiation_type CuK\a
_diffrn_radiation_wavelength 1.54184
_diffrn_reflns_av_R_equivalents 0.0326
_diffrn_reflns_av_unetI/netI 0.0158
_diffrn_reflns_Laue_measured_fraction_full 0.998
_diffrn_reflns_Laue_measured_fraction_max 0.998
_diffrn_reflns_limit_h_max 9
_diffrn_reflns_limit_h_min -9
_diffrn_reflns_limit_k_max 10
_diffrn_reflns_limit_k_min -10
_diffrn_reflns_limit_l_max 17
_diffrn_reflns_limit_l_min -18
_diffrn_reflns_number 13735
_diffrn_reflns_point_group_measured_fraction_full 0.995
_diffrn_reflns_point_group_measured_fraction_max 0.995
_diffrn_reflns_theta_full 66.531
_diffrn_reflns_theta_max 66.531
_diffrn_reflns_theta_min 5.805
_diffrn_source 'micro-focus sealed X-ray tube'
_diffrn_source_type 'SuperNova (Cu) X-ray Source'
_exptl_absorpt_coefficient_mu 0.763
_exptl_absorpt_correction_T_max 1.000
_exptl_absorpt_correction_T_min 0.543
_exptl_absorpt_correction_type gaussian
_exptl_absorpt_process_details
;
CrysAlisPro 1.171.38.46 (Rigaku Oxford Diffraction, 2015)
Numerical absorption correction based on gaussian integration over
            a multifaceted crystal model
Empirical absorption correction using spherical harmonics,
 implemented in SCALE3 ABSPACK scaling algorithm.
;
_exptl_crystal_colour 'clear colourless'
_exptl_crystal_colour_lustre clear
_exptl_crystal_colour_primary colourless
_exptl_crystal_density_diffrn 1.311
_exptl_crystal_description prism
_exptl_crystal_F_000 456
_exptl_crystal_size_max 0.352
_exptl_crystal_size_mid 0.232
_exptl_crystal_size_min 0.177
_refine_diff_density_max 0.128
_refine_diff_density_min -0.101
_refine_diff_density_rms 0.028
_refine_ls_abs_structure_details
;
 Flack x determined using 739 quotients [(I+)-(I-)]/[(I+)+(I-)]
 (Parsons, Flack and Wagner, Acta Cryst. B69 (2013) 249-259).
;
_refine_ls_abs_structure_Flack -0.10(8)
_refine_ls_extinction_coef 0.0057(6)
_refine_ls_extinction_expression Fc^*^=kFc[1+0.001xFc^2^\l^3^/sin(2\q)]^-1/4^
_refine_ls_extinction_method 'SHELXL-2016/6 (Sheldrick 2016)'
_refine_ls_goodness_of_fit_ref 1.078
_refine_ls_hydrogen_treatment refall
_refine_ls_matrix_type full
_refine_ls_number_parameters 194
_refine_ls_number_reflns 1920
_refine_ls_number_restraints 0
_refine_ls_restrained_S_all 1.078
_refine_ls_R_factor_all 0.0258
_refine_ls_R_factor_gt 0.0240
_refine_ls_shift/su_max 0.000
_refine_ls_shift/su_mean 0.000
_refine_ls_structure_factor_coef Fsqd
_refine_ls_weighting_details 'w=1/[\s^2^(Fo^2^)+(0.0336P)^2^+0.1245P] where P=(Fo^2^+2Fc^2^)/3'
_refine_ls_weighting_scheme calc
_refine_ls_wR_factor_gt 0.0600
_refine_ls_wR_factor_ref 0.0611
_reflns_Friedel_coverage 0.690
_reflns_Friedel_fraction_full 0.991
_reflns_Friedel_fraction_max 0.991
_reflns_number_gt 1846
_reflns_number_total 1920
_reflns_threshold_expression 'I > 2\s(I)'
_cod_data_source_file ol7b02009_si_004.cif
_cod_data_source_block q075_1
_cod_database_code 1547561
_chemical_oxdiff_formula 'C13 H12 O2'
_chemical_oxdiff_usercomment Lehner_Reiser_VL286
_shelx_space_group_comment
;
The symmetry employed for this shelxl refinement is uniquely defined
by the following loop, which should always be used as a source of
symmetry information in preference to the above space-group names.
They are only intended as comments.
;
_reflns_odcompleteness_completeness 99.81
_reflns_odcompleteness_iscentric 1
_reflns_odcompleteness_theta 62.30
_olex2_refinement_description
;
;
_shelx_shelxl_version_number 2016/6
_olex2_date_sample_completion 2017-06-16
_olex2_date_sample_data_collection 2017-06-14
_olex2_date_sample_submission 2017-06-12
_olex2_diffrn_ambient_temperature_device 'Oxford Cryosystems, CryoStream 700'
_olex2_exptl_crystal_mounting_method 'The crystal was mounted on a MITIGEN holder oil'
_olex2_submission_original_sample_id 'VL 286'
_olex2_submission_special_instructions 'No special instructions were received'
_oxdiff_exptl_absorpt_empirical_details
;
Empirical correction (ABSPACK) includes:
- Absorption correction using spherical harmonics
- Frame scaling
;
_oxdiff_exptl_absorpt_empirical_full_max 1.756
_oxdiff_exptl_absorpt_empirical_full_min 0.725

loop_
_space_group_symop_operation_xyz
'x, y, z'
'-x+1/2, -y, z+1/2'
'-x, y+1/2, -z+1/2'
'x+1/2, -y+1/2, -z'

loop_
_atom_site_label
_atom_site_type_symbol
_atom_site_fract_x
_atom_site_fract_y
_atom_site_fract_z
_atom_site_U_iso_or_equiv
_atom_site_adp_type
_atom_site_occupancy
_atom_site_site_symmetry_order
_atom_site_calc_flag
O1 O 0.33178(14) 0.52283(14) 0.60691(8) 0.0277(3) Uani 1 1 d
O3 O 0.79306(15) 0.72863(14) 0.74520(7) 0.0291(3) Uani 1 1 d
O2 O 0.29193(14) 0.74647(15) 0.67401(8) 0.0303(3) Uani 1 1 d
C2 C 0.5645(2) 0.6689(2) 0.63990(11) 0.0220(4) Uani 1 1 d
C3 C 0.6260(2) 0.7491(2) 0.72297(11) 0.0254(4) Uani 1 1 d
C7 C 0.66197(19) 0.54744(19) 0.59554(11) 0.0213(4) Uani 1 1 d
C1 C 0.3834(2) 0.65291(19) 0.64257(11) 0.0223(4) Uani 1 1 d
C5 C 0.7924(2) 0.8659(2) 0.61900(12) 0.0270(4) Uani 1 1 d
C8 C 0.6833(2) 0.5494(2) 0.50463(11) 0.0258(4) Uani 1 1 d
C4 C 0.6177(2) 0.8387(2) 0.63941(12) 0.0254(4) Uani 1 1 d
C12 C 0.7243(2) 0.4268(2) 0.64381(13) 0.0261(4) Uani 1 1 d
C6 C 0.8828(2) 0.7994(2) 0.67986(12) 0.0282(4) Uani 1 1 d
C10 C 0.8255(2) 0.3102(2) 0.51144(14) 0.0364(5) Uani 1 1 d
C9 C 0.7637(2) 0.4306(2) 0.46309(13) 0.0333(5) Uani 1 1 d
C11 C 0.8055(2) 0.3084(2) 0.60205(14) 0.0333(4) Uani 1 1 d
C13 C 0.1557(2) 0.4998(2) 0.60893(15) 0.0313(4) Uani 1 1 d
H3 H 0.555(2) 0.761(2) 0.7748(13) 0.025(5) Uiso 1 1 d
H8 H 0.638(3) 0.633(2) 0.4697(13) 0.029(5) Uiso 1 1 d
H4 H 0.539(3) 0.912(2) 0.6269(12) 0.027(5) Uiso 1 1 d
H6 H 1.003(3) 0.791(2) 0.6865(12) 0.030(5) Uiso 1 1 d
H13A H 0.103(3) 0.574(3) 0.5709(15) 0.042(6) Uiso 1 1 d
H13B H 0.118(2) 0.509(2) 0.6704(14) 0.029(5) Uiso 1 1 d
H12 H 0.709(3) 0.422(2) 0.7076(14) 0.032(5) Uiso 1 1 d
H5 H 0.834(3) 0.920(2) 0.5692(14) 0.032(5) Uiso 1 1 d
H11 H 0.846(3) 0.221(3) 0.6364(14) 0.044(6) Uiso 1 1 d
H13C H 0.136(3) 0.398(3) 0.5855(15) 0.045(6) Uiso 1 1 d
H9 H 0.773(3) 0.432(2) 0.4005(15) 0.038(6) Uiso 1 1 d
H10 H 0.880(3) 0.227(3) 0.4826(14) 0.043(6) Uiso 1 1 d

loop_
_atom_site_aniso_label
_atom_site_aniso_U_11
_atom_site_aniso_U_22
_atom_site_aniso_U_33
_atom_site_aniso_U_23
_atom_site_aniso_U_13
_atom_site_aniso_U_12
O1 0.0177(6) 0.0265(6) 0.0391(7) -0.0055(5) 0.0009(5) -0.0011(5)
O3 0.0212(6) 0.0376(7) 0.0285(6) -0.0032(5) -0.0037(5) 0.0010(6)
O2 0.0216(6) 0.0343(7) 0.0349(6) -0.0098(6) 0.0011(5) 0.0033(6)
C2 0.0209(8) 0.0230(8) 0.0220(8) 0.0003(7) -0.0004(7) 0.0004(7)
C3 0.0186(8) 0.0323(9) 0.0253(8) -0.0054(8) -0.0005(7) 0.0021(7)
C7 0.0160(8) 0.0226(8) 0.0253(8) -0.0001(7) 0.0017(7) -0.0046(7)
C1 0.0232(8) 0.0242(9) 0.0196(7) 0.0013(7) -0.0002(7) 0.0009(7)
C5 0.0246(9) 0.0225(9) 0.0340(9) -0.0030(7) 0.0026(8) -0.0019(7)
C8 0.0218(9) 0.0287(10) 0.0270(9) -0.0022(7) -0.0001(7) -0.0034(8)
C4 0.0225(9) 0.0209(8) 0.0329(9) -0.0018(7) -0.0022(7) 0.0028(7)
C12 0.0216(8) 0.0243(9) 0.0322(9) 0.0024(8) -0.0011(7) -0.0028(7)
C6 0.0214(9) 0.0284(9) 0.0347(9) -0.0082(8) 0.0011(8) -0.0022(7)
C10 0.0234(10) 0.0271(10) 0.0587(13) -0.0164(9) 0.0044(9) -0.0025(8)
C9 0.0274(10) 0.0406(11) 0.0319(11) -0.0116(8) 0.0054(8) -0.0077(8)
C11 0.0233(9) 0.0224(9) 0.0543(12) -0.0015(9) -0.0033(9) -0.0013(7)
C13 0.0182(9) 0.0281(10) 0.0476(12) -0.0033(9) -0.0004(8) -0.0014(8)

loop_
_atom_type_symbol
_atom_type_description
_atom_type_scat_dispersion_real
_atom_type_scat_dispersion_imag
_atom_type_scat_source
C C 0.0181 0.0091 'International Tables Vol C Tables 4.2.6.8 and 6.1.1.4'
H H 0.0000 0.0000 'International Tables Vol C Tables 4.2.6.8 and 6.1.1.4'
O O 0.0492 0.0322 'International Tables Vol C Tables 4.2.6.8 and 6.1.1.4'

loop_
_exptl_crystal_face_index_h
_exptl_crystal_face_index_k
_exptl_crystal_face_index_l
_exptl_crystal_face_perp_dist
4 1 -5 0.1289
-1 6 0 0.1182
-3 4 3 0.0847
-4 2 5 0.0779
4 4 -2 0.1403
-3 3 -5 0.0816
0 -5 5 0.1043
5 -1 3 0.1143
-2 -5 4 0.1313
-4 3 -5 0.0788
-4 4 0 0.0489
1 -5 2 0.1096
3 -4 1 0.1167
2 -5 -3 0.1051
1 -5 -2 0.1079
-4 0 7 0.0879
-3 4 6 0.1108
0 0 -10 0.0883
-1 -1 -10 0.0981
1 1 9 0.1508
-1 -3 8 0.0888
4 -1 6 0.1082
1 0 -10 0.0904
1 -1 -10 0.0886
0 -3 -9 0.1086
-4 1 6 0.0806

loop_
_geom_angle_atom_site_label_1
_geom_angle_atom_site_label_2
_geom_angle_atom_site_label_3
_geom_angle
C1 O1 C13 115.07(14)
C6 O3 C3 106.38(13)
C3 C2 C4 57.96(12)
C7 C2 C3 121.79(14)
C7 C2 C4 122.41(14)
C1 C2 C3 110.36(14)
C1 C2 C7 118.38(14)
C1 C2 C4 111.64(14)
O3 C3 C2 117.00(14)
O3 C3 C4 108.24(14)
C4 C3 C2 61.88(11)
C8 C7 C2 120.37(16)
C12 C7 C2 120.31(15)
C12 C7 C8 119.22(16)
O1 C1 C2 112.59(14)
O2 C1 O1 123.29(16)
O2 C1 C2 124.12(16)
C6 C5 C4 108.73(16)
C9 C8 C7 120.09(18)
C3 C4 C2 60.17(12)
C5 C4 C2 115.19(15)
C5 C4 C3 102.66(14)
C7 C12 C11 120.54(18)
C5 C6 O3 113.96(16)
C9 C10 C11 119.51(18)
C10 C9 C8 120.54(18)
C10 C11 C12 120.09(18)

loop_
_geom_bond_atom_site_label_1
_geom_bond_atom_site_label_2
_geom_bond_distance
O1 C1 1.336(2)
O1 C13 1.454(2)
O3 C3 1.419(2)
O3 C6 1.384(2)
O2 C1 1.211(2)
C2 C3 1.533(2)
C2 C7 1.495(2)
C2 C1 1.489(2)
C2 C4 1.558(2)
C3 C4 1.498(3)
C7 C8 1.394(2)
C7 C12 1.388(2)
C5 C4 1.481(2)
C5 C6 1.321(3)
C8 C9 1.388(3)
C12 C11 1.390(3)
C10 C9 1.386(3)
C10 C11 1.388(3)

loop_
_exptl_oxdiff_crystal_face_indexfrac_h
_exptl_oxdiff_crystal_face_indexfrac_k
_exptl_oxdiff_crystal_face_indexfrac_l
_exptl_oxdiff_crystal_face_x
_exptl_oxdiff_crystal_face_y
_exptl_oxdiff_crystal_face_z
4.0000 1.0000 -5.0000 0.1263 0.6569 0.6385
-1.0000 6.0000 -0.0000 -0.1568 -0.6854 0.8004
-3.0000 4.0000 3.0000 -0.1749 -0.9004 0.2437
-4.0000 2.0000 5.0000 -0.1414 -0.9420 -0.1988
4.0000 4.0000 -2.0000 0.3363 0.1968 0.9727
-3.0000 3.0000 -5.0000 -0.7702 -0.3389 0.3785
-0.0000 -5.0000 5.0000 0.4003 0.1837 -0.9087
5.0000 -1.0000 3.0000 0.8633 0.4956 0.1431
-2.0000 -5.0000 4.0000 0.0720 0.0118 -1.0316
-4.0000 3.0000 -5.0000 -0.8968 -0.4540 0.2994
-4.0000 4.0000 0.0000 -0.5267 -0.8406 0.2702
1.0000 -5.0000 2.0000 0.3019 0.4737 -0.7242
3.0000 -4.0000 1.0000 0.4751 0.6672 -0.3844
2.0000 -5.0000 -3.0000 0.0534 0.8804 -0.4693
1.0000 -5.0000 -2.0000 0.0018 0.7069 -0.5835
-4.0000 -0.0000 7.0000 0.0187 -0.8686 -0.5623
-3.0000 4.0000 6.0000 0.0501 -1.0753 0.1382
0.0000 0.0000 -10.0000 -0.7503 0.5831 0.3516
-1.0000 -1.0000 -10.0000 -0.8719 0.5630 0.1260
1.0000 1.0000 9.0000 0.7969 -0.5047 -0.0909
-1.0000 -3.0000 8.0000 0.4887 -0.2964 -0.8001
4.0000 -1.0000 6.0000 0.9617 0.2056 -0.0415
1.0000 0.0000 -10.0000 -0.6237 0.6982 0.4307
1.0000 -1.0000 -10.0000 -0.6186 0.7932 0.2841
0.0000 -3.0000 -9.0000 -0.6602 0.8099 -0.1232
-4.0000 1.0000 6.0000 -0.0614 -0.9053 -0.3805
